data_4074930
loop_
_publ_author_name
'Anti\~nolo, Antonio'
'Garc\'ia-Yuste, Santiago'
'Otero, Antonio'
'P\'erez-Flores, Juan C.'
'Reguillo-Carmona, Rebeca'
'Rodr\'iguez, Ana M.'
'Villase\~nor, Elena'

_publ_section_title
;
 Reactivity of a Phosphido-Niobocene Derivative toward CS2 and Alkyl
 Halides to Give Phosphinodithioformato- and Phosphino-Niobocene
 Complexes: X-ray Crystal Structures of
 [Nb(\h5-C5H4SiMe3)2(\k1-S-SC(S)(PPh2))(CO)] and
 [Nb(\h5-C5H4SiMe3)2(P(I)Ph2)(CO)]I3
;
_journal_coden_ASTM ORGND7
_journal_issue 5
_journal_name_full Organometallics
_journal_page_first 1310
_journal_page_last 1316
_journal_paper_doi 10.1021/om051013u
_journal_volume 25
_journal_year 2006
_chemical_formula_sum 'C30 H36 Nb O P S2 Si2'
_chemical_formula_weight 656.77
_space_group_IT_number 14
_symmetry_cell_setting monoclinic
_symmetry_space_group_name_Hall '-P 2ybc'
_symmetry_space_group_name_H-M 'P 1 21/c 1'
_atom_sites_solution_hydrogens geom
_atom_sites_solution_primary direct
_atom_sites_solution_secondary difmap
_audit_creation_method SHELXL-97
_cell_angle_alpha 90.00
_cell_angle_beta 108.76(4)
_cell_angle_gamma 90.00
_cell_formula_units_Z 4
_cell_length_a 17.063(8)
_cell_length_b 10.834(8)
_cell_length_c 18.488(6)
_cell_measurement_reflns_used 25
_cell_measurement_temperature 250(2)
_cell_measurement_theta_max 20
_cell_measurement_theta_min 2
_cell_volume 3236(3)
_computing_cell_refinement 'Nonius (control program)'
_computing_data_collection 'Nonius (control program)'
_computing_data_reduction 'XCAD4 (Harms, 1995)'
_computing_structure_refinement 'SHELXL-97 (Sheldrick, 1997)'
_computing_structure_solution 'SHELXS-97 (Sheldrick, 1990)'
_diffrn_ambient_temperature 250(2)
_diffrn_measured_fraction_theta_full 0.948
_diffrn_measured_fraction_theta_max 0.948
_diffrn_measurement_device_type 'four circle diffractometer Nonius-Mach3'
_diffrn_measurement_method '\w/2\q scans'
_diffrn_radiation_monochromator graphite
_diffrn_radiation_source 'fine-focus sealed tube'
_diffrn_radiation_type MoK\a
_diffrn_radiation_wavelength 0.71073
_diffrn_reflns_av_R_equivalents 0.0914
_diffrn_reflns_av_sigmaI/netI 0.3987
_diffrn_reflns_limit_h_max 21
_diffrn_reflns_limit_h_min -22
_diffrn_reflns_limit_k_max 14
_diffrn_reflns_limit_k_min 0
_diffrn_reflns_limit_l_max 20
_diffrn_reflns_limit_l_min 0
_diffrn_reflns_number 7656
_diffrn_reflns_theta_full 27.99
_diffrn_reflns_theta_max 27.99
_diffrn_reflns_theta_min 2.21
_diffrn_standards_interval_time 90
_diffrn_standards_number 2
_exptl_absorpt_coefficient_mu 0.646
_exptl_absorpt_correction_T_max 1.000
_exptl_absorpt_correction_T_min 0.689
_exptl_absorpt_correction_type psi-scan
_exptl_crystal_density_diffrn 1.348
_exptl_crystal_density_method 'not measured'
_exptl_crystal_F_000 1360
_exptl_crystal_size_max 0.4
_exptl_crystal_size_mid 0.3
_exptl_crystal_size_min 0.3
_refine_diff_density_max 0.747
_refine_diff_density_min -0.671
_refine_diff_density_rms 0.105
_refine_ls_extinction_method none
_refine_ls_goodness_of_fit_ref 0.958
_refine_ls_hydrogen_treatment constr
_refine_ls_matrix_type full
_refine_ls_number_parameters 334
_refine_ls_number_reflns 7413
_refine_ls_number_restraints 0
_refine_ls_restrained_S_all 0.958
_refine_ls_R_factor_all 0.3249
_refine_ls_R_factor_gt 0.0863
_refine_ls_shift/su_max 0.019
_refine_ls_shift/su_mean 0.003
_refine_ls_structure_factor_coef Fsqd
_refine_ls_weighting_details 'calc w=1/[\s^2^(Fo^2^)+(0.0601P)^2^+0.0000P] where P=(Fo^2^+2Fc^2^)/3'
_refine_ls_weighting_scheme calc
_refine_ls_wR_factor_gt 0.1398
_refine_ls_wR_factor_ref 0.2046
_reflns_number_gt 1715
_reflns_number_total 7413
_reflns_threshold_expression >2sigma(I)
_cod_data_source_file om051013usi20051124_044713.cif
_cod_data_source_block 3
_cod_depositor_comments
;
The following automatic conversions were performed:

'_exptl_absorpt_correction_type' value 'psi scan' changed to
'psi-scan' according to
/home/saulius/struct/CIF-dictionaries/cif_core.dic dictionary named
'cif_core.dic' version 2.4.1 from 2010-06-29.

Automatic conversion script
Id: cif_fix_values 1715 2011-07-08 13:25:40Z adriana 
;
_cod_original_sg_symbol_H-M P21/c
_cod_database_code 4074930

loop_
_symmetry_equiv_pos_as_xyz
'x, y, z'
'-x, y+1/2, -z+1/2'
'-x, -y, -z'
'x, -y-1/2, z-1/2'

loop_
_atom_site_label
_atom_site_type_symbol
_atom_site_fract_x
_atom_site_fract_y
_atom_site_fract_z
_atom_site_U_iso_or_equiv
_atom_site_adp_type
_atom_site_occupancy
_atom_site_symmetry_multiplicity
_atom_site_calc_flag
Nb1 Nb 0.79651(9) 0.22370(12) 0.87488(10) 0.0543(5) Uani 1 1 d
P1 P 0.8360(3) 0.0265(4) 1.1459(3) 0.0578(14) Uani 1 1 d
S1 S 0.7644(2) 0.1186(4) 0.9851(3) 0.0546(12) Uani 1 1 d
S2 S 0.9470(3) 0.1378(4) 1.0723(3) 0.0795(17) Uani 1 1 d
Si1 Si 0.7107(3) -0.1016(4) 0.8030(3) 0.0667(16) Uani 1 1 d
Si2 Si 0.6425(3) 0.4542(4) 0.9214(3) 0.0723(18) Uani 1 1 d
O1 O 0.6089(7) 0.2108(10) 0.7722(6) 0.073(4) Uani 1 1 d
C1 C 0.6783(9) 0.2126(15) 0.8153(9) 0.055(5) Uani 1 1 d
C2 C 0.8493(8) 0.1001(13) 1.0624(9) 0.052(4) Uani 1 1 d
C3 C 0.7906(11) 0.0228(14) 0.8235(12) 0.065(6) Uani 1 1 d
C4 C 0.7979(11) 0.1126(14) 0.7673(10) 0.062(5) Uani 1 1 d
H4 H 0.7571 0.1277 0.7208 0.074 Uiso 1 1 calc
C5 C 0.8728(12) 0.1721(16) 0.7919(14) 0.077(6) Uani 1 1 d
H5 H 0.8911 0.2339 0.7663 0.092 Uiso 1 1 calc
C6 C 0.9149(10) 0.1228(17) 0.8609(14) 0.078(6) Uani 1 1 d
H6 H 0.9676 0.1464 0.8915 0.093 Uiso 1 1 calc
C7 C 0.8667(12) 0.0309(15) 0.8788(11) 0.063(5) Uani 1 1 d
H7 H 0.8838 -0.0181 0.9224 0.076 Uiso 1 1 calc
C8 C 0.7743(12) -0.2447(16) 0.8347(13) 0.124(9) Uani 1 1 d
H8A H 0.7383 -0.3148 0.8285 0.185 Uiso 1 1 calc
H8B H 0.8070 -0.2367 0.8875 0.185 Uiso 1 1 calc
H8C H 0.8100 -0.2558 0.8044 0.185 Uiso 1 1 calc
C9 C 0.6557(13) -0.102(2) 0.6979(11) 0.132(9) Uani 1 1 d
H9A H 0.6121 -0.1621 0.6860 0.198 Uiso 1 1 calc
H9B H 0.6941 -0.1220 0.6715 0.198 Uiso 1 1 calc
H9C H 0.6326 -0.0216 0.6822 0.198 Uiso 1 1 calc
C10 C 0.6328(9) -0.0892(14) 0.8550(10) 0.077(6) Uani 1 1 d
H10A H 0.5959 -0.1587 0.8422 0.115 Uiso 1 1 calc
H10B H 0.6016 -0.0144 0.8403 0.115 Uiso 1 1 calc
H10C H 0.6610 -0.0883 0.9091 0.115 Uiso 1 1 calc
C11 C 0.7435(9) 0.4107(12) 0.9092(11) 0.052(5) Uani 1 1 d
C12 C 0.8182(10) 0.3890(13) 0.9665(9) 0.061(5) Uani 1 1 d
H12 H 0.8218 0.3746 1.0171 0.074 Uiso 1 1 calc
C13 C 0.8857(11) 0.3906(13) 0.9422(13) 0.068(6) Uani 1 1 d
H13 H 0.9404 0.3744 0.9711 0.082 Uiso 1 1 calc
C14 C 0.8546(12) 0.4227(14) 0.8616(13) 0.069(6) Uani 1 1 d
H14 H 0.8866 0.4346 0.8298 0.083 Uiso 1 1 calc
C15 C 0.7674(12) 0.4328(13) 0.8397(11) 0.068(6) Uani 1 1 d
H15 H 0.7318 0.4501 0.7909 0.081 Uiso 1 1 calc
C16 C 0.5884(10) 0.3313(17) 0.9525(16) 0.147(11) Uani 1 1 d
H16A H 0.5798 0.2633 0.9175 0.221 Uiso 1 1 calc
H16B H 0.5359 0.3613 0.9537 0.221 Uiso 1 1 calc
H16C H 0.6210 0.3045 1.0026 0.221 Uiso 1 1 calc
C17 C 0.6609(12) 0.5839(19) 0.9866(14) 0.129(9) Uani 1 1 d
H17A H 0.6900 0.6475 0.9694 0.194 Uiso 1 1 calc
H17B H 0.6935 0.5574 1.0368 0.194 Uiso 1 1 calc
H17C H 0.6089 0.6157 0.9881 0.194 Uiso 1 1 calc
C18 C 0.5739(12) 0.5132(19) 0.8251(13) 0.135(9) Uani 1 1 d
H18A H 0.5638 0.4477 0.7882 0.203 Uiso 1 1 calc
H18B H 0.6010 0.5803 0.8089 0.203 Uiso 1 1 calc
H18C H 0.5222 0.5412 0.8294 0.203 Uiso 1 1 calc
C19 C 0.7255(8) 0.0064(13) 1.1226(9) 0.048(4) Uani 1 1 d
C20 C 0.6820(10) -0.1013(15) 1.0958(10) 0.069(5) Uani 1 1 d
H20 H 0.7113 -0.1697 1.0882 0.083 Uiso 1 1 calc
C21 C 0.5987(12) -0.1120(17) 1.0801(12) 0.085(7) Uani 1 1 d
H21 H 0.5718 -0.1858 1.0618 0.102 Uiso 1 1 calc
C22 C 0.5571(11) -0.016(2) 1.0912(12) 0.081(7) Uani 1 1 d
H22 H 0.5000 -0.0233 1.0785 0.097 Uiso 1 1 calc
C23 C 0.5927(12) 0.093(2) 1.1203(11) 0.086(7) Uani 1 1 d
H23 H 0.5626 0.1583 1.1303 0.103 Uiso 1 1 calc
C24 C 0.6780(11) 0.0989(14) 1.1340(11) 0.078(6) Uani 1 1 d
H24 H 0.7042 0.1731 1.1526 0.094 Uiso 1 1 calc
C25 C 0.8708(8) -0.1320(15) 1.1383(10) 0.052(5) Uani 1 1 d
C26 C 0.9085(10) -0.195(2) 1.2064(10) 0.071(6) Uani 1 1 d
H26 H 0.9181 -0.1548 1.2530 0.085 Uiso 1 1 calc
C27 C 0.9323(11) -0.319(2) 1.2049(15) 0.090(8) Uani 1 1 d
H27 H 0.9564 -0.3645 1.2494 0.108 Uiso 1 1 calc
C28 C 0.9167(13) -0.3726(19) 1.1298(18) 0.093(8) Uani 1 1 d
H28 H 0.9296 -0.4552 1.1257 0.111 Uiso 1 1 calc
C29 C 0.8854(12) -0.3086(18) 1.0684(12) 0.071(6) Uani 1 1 d
H29 H 0.8817 -0.3447 1.0217 0.085 Uiso 1 1 calc
C30 C 0.8578(10) -0.1913(15) 1.0684(11) 0.065(6) Uani 1 1 d
H30 H 0.8307 -0.1511 1.0227 0.078 Uiso 1 1 calc

loop_
_atom_site_aniso_label
_atom_site_aniso_U_11
_atom_site_aniso_U_22
_atom_site_aniso_U_33
_atom_site_aniso_U_23
_atom_site_aniso_U_13
_atom_site_aniso_U_12
Nb1 0.0538(8) 0.0474(7) 0.0650(13) -0.0036(11) 0.0236(9) -0.0020(9)
P1 0.065(3) 0.062(3) 0.043(4) -0.002(3) 0.012(3) 0.003(2)
S1 0.056(3) 0.062(3) 0.041(3) -0.005(3) 0.010(3) 0.003(2)
S2 0.055(3) 0.092(4) 0.080(4) 0.013(3) 0.006(3) -0.006(3)
Si1 0.086(4) 0.054(3) 0.066(5) -0.022(3) 0.033(4) -0.006(3)
Si2 0.059(3) 0.068(3) 0.088(5) -0.024(4) 0.022(3) 0.002(3)
O1 0.086(8) 0.066(7) 0.040(8) -0.001(7) -0.021(7) 0.003(8)
C1 0.047(9) 0.074(11) 0.037(12) 0.001(11) 0.004(9) -0.007(10)
C2 0.043(9) 0.077(11) 0.035(12) 0.011(10) 0.013(9) 0.017(8)
C3 0.083(14) 0.057(11) 0.074(17) 0.014(11) 0.051(13) 0.013(10)
C4 0.096(14) 0.043(9) 0.054(14) 0.019(10) 0.034(12) 0.035(10)
C5 0.069(14) 0.076(13) 0.10(2) 0.005(13) 0.049(14) -0.019(10)
C6 0.056(12) 0.079(13) 0.11(2) -0.006(15) 0.044(14) 0.002(11)
C7 0.073(13) 0.066(12) 0.066(16) 0.000(12) 0.043(13) -0.003(11)
C8 0.147(17) 0.090(14) 0.20(3) 0.011(15) 0.15(2) -0.013(13)
C9 0.15(2) 0.19(2) 0.038(15) -0.028(16) 0.001(15) -0.049(17)
C10 0.074(12) 0.081(12) 0.082(16) -0.036(12) 0.036(12) -0.022(10)
C11 0.047(10) 0.036(8) 0.062(14) -0.006(9) 0.001(10) -0.011(7)
C12 0.049(10) 0.055(10) 0.041(13) -0.006(10) -0.040(10) 0.013(9)
C13 0.076(13) 0.033(9) 0.11(2) -0.007(12) 0.057(15) -0.001(9)
C14 0.086(15) 0.039(10) 0.094(19) -0.011(12) 0.042(15) -0.020(10)
C15 0.088(15) 0.039(9) 0.061(16) -0.009(10) 0.003(12) -0.022(9)
C16 0.066(12) 0.109(15) 0.31(4) 0.021(19) 0.120(19) -0.003(11)
C17 0.104(16) 0.132(18) 0.14(2) -0.059(18) 0.027(16) -0.005(14)
C18 0.100(16) 0.135(18) 0.12(2) -0.003(17) -0.033(16) 0.016(14)
C19 0.045(10) 0.056(9) 0.036(12) -0.010(9) 0.006(9) 0.006(8)
C20 0.065(12) 0.079(12) 0.057(15) 0.019(11) 0.011(11) -0.021(10)
C21 0.074(13) 0.083(13) 0.11(2) 0.013(14) 0.045(14) -0.019(12)
C22 0.069(14) 0.115(18) 0.044(16) -0.008(15) -0.002(12) -0.012(13)
C23 0.072(14) 0.150(19) 0.043(15) 0.004(15) 0.026(12) 0.055(14)
C24 0.087(14) 0.065(11) 0.076(17) -0.008(12) 0.019(13) 0.015(11)
C25 0.026(8) 0.101(13) 0.016(11) -0.016(11) -0.013(8) -0.010(9)
C26 0.041(10) 0.15(2) 0.023(13) 0.005(14) 0.009(10) -0.021(11)
C27 0.065(13) 0.088(16) 0.11(2) 0.068(15) 0.013(15) 0.015(12)
C28 0.072(15) 0.072(15) 0.13(3) -0.045(17) 0.033(18) -0.036(12)
C29 0.069(13) 0.087(17) 0.054(17) -0.004(12) 0.015(12) -0.012(11)
C30 0.055(11) 0.066(13) 0.052(15) -0.012(11) -0.015(10) 0.008(9)

loop_
_atom_type_symbol
_atom_type_description
_atom_type_scat_dispersion_real
_atom_type_scat_dispersion_imag
_atom_type_scat_source
C C 0.0033 0.0016 'International Tables Vol C Tables 4.2.6.8 and 6.1.1.4'
H H 0.0000 0.0000 'International Tables Vol C Tables 4.2.6.8 and 6.1.1.4'
O O 0.0106 0.0060 'International Tables Vol C Tables 4.2.6.8 and 6.1.1.4'
Si Si 0.0817 0.0704 'International Tables Vol C Tables 4.2.6.8 and 6.1.1.4'
P P 0.1023 0.0942 'International Tables Vol C Tables 4.2.6.8 and 6.1.1.4'
S S 0.1246 0.1234 'International Tables Vol C Tables 4.2.6.8 and 6.1.1.4'
Nb Nb -2.0727 0.6215 'International Tables Vol C Tables 4.2.6.8 and 6.1.1.4'

loop_
_geom_angle_atom_site_label_1
_geom_angle_atom_site_label_2
_geom_angle_atom_site_label_3
_geom_angle
C1 Nb1 C4 77.3(6)
C1 Nb1 C3 79.3(7)
C4 Nb1 C3 36.2(5)
C1 Nb1 C15 79.5(6)
C4 Nb1 C15 108.6(6)
C3 Nb1 C15 142.5(6)
C1 Nb1 C5 107.5(7)
C4 Nb1 C5 33.9(5)
C3 Nb1 C5 59.0(5)
C15 Nb1 C5 99.1(7)
C1 Nb1 C6 131.6(7)
C4 Nb1 C6 55.2(6)
C3 Nb1 C6 57.5(6)
C15 Nb1 C6 121.3(7)
C5 Nb1 C6 33.1(6)
C1 Nb1 C11 78.0(6)
C4 Nb1 C11 140.7(6)
C3 Nb1 C11 156.6(5)
C15 Nb1 C11 36.5(5)
C5 Nb1 C11 134.8(6)
C6 Nb1 C11 145.6(6)
C1 Nb1 C7 112.1(7)
C4 Nb1 C7 55.6(6)
C3 Nb1 C7 33.5(5)
C15 Nb1 C7 154.4(6)
C5 Nb1 C7 56.1(6)
C6 Nb1 C7 34.0(5)
C11 Nb1 C7 163.8(6)
C1 Nb1 C12 109.7(6)
C4 Nb1 C12 160.3(6)
C3 Nb1 C12 160.6(6)
C15 Nb1 C12 56.8(6)
C5 Nb1 C12 129.5(6)
C6 Nb1 C12 118.2(6)
C11 Nb1 C12 33.7(4)
C7 Nb1 C12 131.6(6)
C1 Nb1 C14 112.2(7)
C4 Nb1 C14 104.9(7)
C3 Nb1 C14 138.3(6)
C15 Nb1 C14 34.4(5)
C5 Nb1 C14 79.4(6)
C6 Nb1 C14 90.5(6)
C11 Nb1 C14 58.2(5)
C7 Nb1 C14 124.3(6)
C12 Nb1 C14 55.5(6)
C1 Nb1 C13 133.8(6)
C4 Nb1 C13 130.1(7)
C3 Nb1 C13 146.0(6)
C15 Nb1 C13 58.0(6)
C5 Nb1 C13 97.0(6)
C6 Nb1 C13 89.0(6)
C11 Nb1 C13 57.4(5)
C7 Nb1 C13 114.1(6)
C12 Nb1 C13 32.8(5)
C14 Nb1 C13 34.9(6)
C1 Nb1 S1 88.6(5)
C4 Nb1 S1 121.1(4)
C3 Nb1 S1 85.2(4)
C15 Nb1 S1 124.7(5)
C5 Nb1 S1 135.7(5)
C6 Nb1 S1 106.8(6)
C11 Nb1 S1 88.3(5)
C7 Nb1 S1 79.6(4)
C12 Nb1 S1 78.1(4)
C14 Nb1 S1 133.0(5)
C13 Nb1 S1 100.6(5)
C19 P1 C2 104.9(7)
C19 P1 C25 101.9(6)
C2 P1 C25 102.3(7)
C2 S1 Nb1 112.6(5)
C3 Si1 C9 107.6(9)
C3 Si1 C8 102.9(8)
C9 Si1 C8 111.8(10)
C3 Si1 C10 115.7(7)
C9 Si1 C10 109.3(9)
C8 Si1 C10 109.4(8)
C17 Si2 C16 110.8(11)
C17 Si2 C11 107.9(8)
C16 Si2 C11 115.8(7)
C17 Si2 C18 106.6(10)
C16 Si2 C18 108.7(11)
C11 Si2 C18 106.6(9)
O1 C1 Nb1 172.6(14)
S2 C2 S1 128.2(9)
S2 C2 P1 114.1(8)
S1 C2 P1 117.7(8)
C7 C3 C4 102.2(15)
C7 C3 Si1 130.6(14)
C4 C3 Si1 124.1(16)
C7 C3 Nb1 74.5(11)
C4 C3 Nb1 70.7(9)
Si1 C3 Nb1 132.9(8)
C5 C4 C3 111.2(17)
C5 C4 Nb1 74.9(11)
C3 C4 Nb1 73.1(9)
C6 C5 C4 106.4(17)
C6 C5 Nb1 73.7(12)
C4 C5 Nb1 71.3(10)
C5 C6 C7 109.2(18)
C5 C6 Nb1 73.2(11)
C7 C6 Nb1 73.5(9)
C3 C7 C6 110.9(18)
C3 C7 Nb1 71.9(10)
C6 C7 Nb1 72.5(9)
C12 C11 C15 104.3(14)
C12 C11 Si2 127.3(16)
C15 C11 Si2 125.7(14)
C12 C11 Nb1 74.1(9)
C15 C11 Nb1 71.0(9)
Si2 C11 Nb1 133.6(7)
C13 C12 C11 114.2(18)
C13 C12 Nb1 74.5(10)
C11 C12 Nb1 72.2(9)
C12 C13 C14 105.8(17)
C12 C13 Nb1 72.8(9)
C14 C13 Nb1 72.0(10)
C15 C14 C13 108.4(17)
C15 C14 Nb1 70.8(9)
C13 C14 Nb1 73.1(9)
C14 C15 C11 107.2(16)
C14 C15 Nb1 74.8(9)
C11 C15 Nb1 72.5(9)
C24 C19 C20 113.8(14)
C24 C19 P1 120.4(13)
C20 C19 P1 125.8(12)
C21 C20 C19 123.4(17)
C22 C21 C20 118.7(18)
C21 C22 C23 123.7(19)
C22 C23 C24 115.0(17)
C19 C24 C23 125.4(17)
C30 C25 C26 120.1(16)
C30 C25 P1 122.8(14)
C26 C25 P1 117.1(15)
C25 C26 C27 120.1(19)
C26 C27 C28 116(2)
C29 C28 C27 122(2)
C28 C29 C30 123(2)
C29 C30 C25 118.7(18)

loop_
_geom_bond_atom_site_label_1
_geom_bond_atom_site_label_2
_geom_bond_distance
Nb1 C1 1.967(15)
Nb1 C4 2.331(16)
Nb1 C3 2.364(16)
Nb1 C15 2.366(16)
Nb1 C5 2.376(18)
Nb1 C6 2.383(16)
Nb1 C11 2.386(14)
Nb1 C7 2.397(16)
Nb1 C12 2.411(15)
Nb1 C14 2.418(15)
Nb1 C13 2.432(17)
Nb1 S1 2.542(5)
P1 C19 1.807(14)
P1 C2 1.815(15)
P1 C25 1.837(17)
S1 C2 1.688(14)
S2 C2 1.668(13)
Si1 C3 1.867(18)
Si1 C9 1.87(2)
Si1 C8 1.874(19)
Si1 C10 1.880(15)
Si2 C17 1.81(2)
Si2 C16 1.816(18)
Si2 C11 1.868(16)
Si2 C18 1.90(2)
O1 C1 1.195(15)
C3 C7 1.37(2)
C3 C4 1.46(2)
C4 C5 1.37(2)
C5 C6 1.36(2)
C6 C7 1.40(2)
C11 C12 1.391(18)
C11 C15 1.49(2)
C12 C13 1.37(2)
C13 C14 1.45(2)
C14 C15 1.41(2)
C19 C24 1.348(18)
C19 C20 1.385(18)
C20 C21 1.36(2)
C21 C22 1.31(2)
C22 C23 1.36(2)
C23 C24 1.40(2)
C25 C30 1.40(2)
C25 C26 1.39(2)
C26 C27 1.41(2)
C27 C28 1.45(3)
C28 C29 1.29(3)
C29 C30 1.36(2)
